data_4113481
loop_
_publ_author_name
'Naoya Kumagai'
'Shigeki Matsunaga'
'Tomofumi Kinoshita'
'Shinji Harada'
'Shigemitsu Okada'
'Shigeru Sakamoto'
'Kentaro Yamaguchi'
'Masakatsu Shibasaki'

_publ_section_title
;
 Direct Catalytic Asymmetric Aldol Reaction of Hydroxyketones: Asymmetric
 Zn Catalysis with a Et2Zn/Linked-BINOL Complex
;
_journal_name_full 'Journal of the American Chemical Society'
_journal_page_first 2169
_journal_page_last 2178
_journal_paper_doi 10.1021/ja028926p
_journal_volume 125
_journal_year 2003
_chemical_formula_sum 'C17 H16 O4'
_chemical_formula_weight 284.31
_space_group_IT_number 1
_symmetry_cell_setting triclinic
_symmetry_Int_Tables_number 1
_symmetry_space_group_name_Hall 'P 1'
_symmetry_space_group_name_H-M 'P 1'
_cell_angle_alpha 90.070(5)
_cell_angle_beta 90.132(3)
_cell_angle_gamma 90.096(4)
_cell_formula_units_Z 4
_cell_length_a 16.047(1)
_cell_length_b 19.510(2)
_cell_length_c 4.8643(3)
_cell_measurement_reflns_used 6524
_cell_measurement_temperature 296.2
_cell_measurement_theta_max 27.5
_cell_measurement_theta_min 2.5
_cell_volume 1522.9(2)
_computing_cell_refinement PROCESS-AUTO
_computing_data_collection PROCESS-AUTO
_computing_data_reduction 'teXsan Ver. 1.10'
_computing_publication_material 'teXsan Ver. 1.10'
_computing_structure_refinement 'teXsan Ver. 1.10'
_computing_structure_solution SAPI91
_diffrn_measured_fraction_theta_full 0.8709
_diffrn_measured_fraction_theta_max 0.8709
_diffrn_measurement_device_type 'Rigaku RAXIS-RAPID Imaging Plate'
_diffrn_measurement_method \w
_diffrn_radiation_type 'Mo K\a'
_diffrn_radiation_wavelength 0.7107
_diffrn_reflns_av_R_equivalents 0.079
_diffrn_reflns_limit_h_max 20
_diffrn_reflns_limit_h_min -20
_diffrn_reflns_limit_k_max 25
_diffrn_reflns_limit_k_min -25
_diffrn_reflns_limit_l_max 6
_diffrn_reflns_limit_l_min -6
_diffrn_reflns_number 7674
_diffrn_reflns_theta_full 27.48
_diffrn_reflns_theta_max 27.48
_exptl_absorpt_coefficient_mu 0.088
_exptl_absorpt_correction_type none
_exptl_crystal_colour colorless
_exptl_crystal_density_diffrn 1.240
_exptl_crystal_description needle
_exptl_crystal_size_max 0.100
_exptl_crystal_size_mid 0.100
_exptl_crystal_size_min 0.100
_refine_diff_density_max 0.34
_refine_diff_density_min -0.34
_refine_ls_abs_structure_Flack 3.30253
_refine_ls_extinction_method none
_refine_ls_goodness_of_fit_ref 1.730
_refine_ls_hydrogen_treatment noref
_refine_ls_number_parameters 1050
_refine_ls_number_reflns 6085
_refine_ls_R_factor_gt 0.0822
_refine_ls_shift/su_max 3.5909
_refine_ls_structure_factor_coef Fsqd
_refine_ls_weighting_details 'w = 1/[\s^2^(Fo^2^) + (0.05000(Max(Fo^2^,0) + 2Fc^2^)/3)^2^]'
_refine_ls_weighting_scheme calc
_refine_ls_wR_factor_ref 0.2184
_reflns_number_gt 4273
_reflns_number_total 6093
_reflns_threshold_expression F^2^>2.0\s(F^2^)
_cod_data_source_file ja028926p-7_s2.cif
_cod_data_source_block crystal9
_cod_original_sg_symbol_H-M 'P 1 '
_cod_original_formula_sum 'C17 H16 O4 '
_cod_database_code 4113481

loop_
_symmetry_equiv_pos_as_xyz
x,y,z

loop_
_atom_site_label
_atom_site_type_symbol
_atom_site_fract_x
_atom_site_fract_y
_atom_site_fract_z
_atom_site_U_iso_or_equiv
_atom_site_adp_type
_atom_site_occupancy
_atom_site_calc_flag
O(1) O -0.1640(7) 0.2116(5) 0.245(2) 0.0691(9) Uani 1.00 d
O(2) O 0.0717(7) 0.2949(5) -0.253(2) 0.0683(9) Uani 1.00 d
O(3) O 0.3349(7) -0.2049(5) 0.209(2) 0.0685(9) Uani 1.00 d
O(6) O 0.6623(7) -0.4328(5) 0.159(2) 0.089(1) Uani 1.00 d
O(7) O -0.0396(7) 0.3165(5) 0.133(2) 0.085(1) Uani 1.00 d
O(8) O 0.4609(7) -0.3097(5) 0.325(2) 0.078(1) Uani 1.00 d
O(11) O 0.5714(7) -0.2882(5) 0.710(2) 0.0665(9) Uani 1.00 d
O(12) O 0.4467(7) -0.1836(5) -0.173(2) 0.080(1) Uani 1.00 d
O(13) O 0.1638(7) 0.4399(5) 0.296(2) 0.082(1) Uani 1.00 d
O(17) O -0.0536(7) 0.1905(5) 0.630(2) 0.079(1) Uani 1.00 d
O(20) O -0.2557(7) 0.0670(5) 0.796(2) 0.088(1) Uani 1.00 d
O(31) O 0.2307(8) -0.3943(5) -0.123(2) 0.110(2) Uani 1.00 d
O(36) O 0.2429(7) -0.0602(5) -0.340(2) 0.088(1) Uani 1.00 d
O(41) O 0.6751(7) -0.0995(5) 0.372(2) 0.116(2) Uani 1.00 d
O(45) O -0.2683(7) 0.4012(5) 0.583(2) 0.111(2) Uani 1.00 d
O(50) O 0.1756(7) 0.1057(5) 0.082(2) 0.114(2) Uani 1.00 d
C(4) C 0.6618(7) -0.2835(5) 0.314(2) 0.056(1) Uani 1.00 d
C(5) C -0.2551(7) 0.2168(5) 0.639(2) 0.059(1) Uani 1.00 d
C(9) C 0.3102(7) -0.1676(5) -0.025(2) 0.059(1) Uani 1.00 d
C(10) C 0.2451(7) -0.2094(5) -0.185(2) 0.059(1) Uani 1.00 d
C(14) C 0.0223(7) 0.3524(5) 0.151(2) 0.059(1) Uani 1.00 d
C(15) C 0.3869(7) -0.0861(5) -0.384(2) 0.063(1) Uani 1.00 d
C(16) C 0.3844(7) -0.1475(5) -0.198(2) 0.060(1) Uani 1.00 d
C(18) C -0.1912(7) 0.1740(5) 0.476(2) 0.058(1) Uani 1.00 d
C(19) C 0.0975(7) 0.3332(5) -0.025(2) 0.055(1) Uani 1.00 d
C(21) C 0.2780(7) -0.2815(5) -0.268(2) 0.068(1) Uani 1.00 d
C(22) C 0.0195(7) 0.4134(5) 0.337(2) 0.063(1) Uani 1.00 d
C(23) C 0.3191(7) -0.0440(5) -0.449(2) 0.068(1) Uani 1.00 d
C(24) C 0.5877(7) -0.4486(5) 0.051(2) 0.069(1) Uani 1.00 d
C(25) C 0.5198(7) -0.4070(5) 0.115(2) 0.060(1) Uani 1.00 d
C(26) C 0.7355(7) -0.2690(5) 0.496(2) 0.066(1) Uani 1.00 d
C(27) C 0.5232(7) -0.3451(5) 0.302(2) 0.060(1) Uani 1.00 d
C(28) C 0.2228(8) -0.3319(5) -0.119(2) 0.076(1) Uani 1.00 d
C(29) C 0.1611(7) 0.2904(5) 0.138(2) 0.061(1) Uani 1.00 d
C(30) C 0.2490(8) 0.2061(5) -0.077(2) 0.074(1) Uani 1.00 d
C(32) C 0.5977(7) -0.3262(5) 0.477(2) 0.056(1) Uani 1.00 d
C(33) C -0.1158(7) 0.1551(5) 0.650(2) 0.063(1) Uani 1.00 d
C(34) C 0.0870(7) 0.4558(5) 0.404(2) 0.063(1) Uani 1.00 d
C(35) C 0.6296(7) -0.2118(5) 0.232(2) 0.068(1) Uani 1.00 d
C(37) C 0.6841(8) -0.1615(5) 0.382(2) 0.072(1) Uani 1.00 d
C(38) C -0.3297(7) 0.2310(5) 0.464(2) 0.066(1) Uani 1.00 d
C(39) C 0.7489(7) -0.1984(5) 0.530(2) 0.074(1) Uani 1.00 d
C(40) C -0.2233(7) 0.2882(5) 0.725(2) 0.063(1) Uani 1.00 d
C(42) C -0.1803(7) 0.0519(5) 0.903(2) 0.066(1) Uani 1.00 d
C(43) C 0.7905(8) -0.3152(5) 0.618(2) 0.087(2) Uani 1.00 d
C(44) C 0.1286(7) 0.2184(5) 0.223(2) 0.069(1) Uani 1.00 d
C(46) C -0.0573(8) 0.4297(5) 0.449(2) 0.086(2) Uani 1.00 d
C(47) C 0.1840(8) 0.1684(5) 0.077(2) 0.073(1) Uani 1.00 d
C(48) C -0.1123(8) 0.0937(5) 0.836(2) 0.065(1) Uani 1.00 d
C(49) C 0.2373(7) 0.2758(5) -0.037(2) 0.066(1) Uani 1.00 d
C(51) C -0.1685(8) -0.0030(5) 1.095(2) 0.084(2) Uani 1.00 d
C(52) C -0.3418(8) 0.3009(5) 0.423(2) 0.072(1) Uani 1.00 d
C(53) C 0.4636(8) -0.0702(5) -0.497(2) 0.089(2) Uani 1.00 d
C(54) C 0.1674(7) -0.2243(5) -0.005(2) 0.067(1) Uani 1.00 d
C(55) C 0.5770(8) -0.5028(5) -0.137(2) 0.089(2) Uani 1.00 d
C(56) C 0.2312(8) 0.4804(5) 0.370(2) 0.098(2) Uani 1.00 d
C(57) C 0.1584(8) -0.2934(5) 0.028(2) 0.073(1) Uani 1.00 d
C(58) C 0.4407(8) -0.4218(5) 0.005(2) 0.086(2) Uani 1.00 d
C(59) C -0.0360(7) 0.0785(5) 0.947(2) 0.076(1) Uani 1.00 d
C(60) C -0.2779(7) 0.3384(5) 0.578(2) 0.070(1) Uani 1.00 d
C(61) C 0.3123(8) 0.1808(5) -0.244(2) 0.104(2) Uani 1.00 d
C(62) C 0.2899(8) 0.3211(5) -0.176(2) 0.086(2) Uani 1.00 d
C(63) C -0.3259(8) 0.0254(5) 0.868(3) 0.111(2) Uani 1.00 d
C(64) C -0.4555(8) 0.2808(7) 0.123(3) 0.109(2) Uani 1.00 d
C(65) C 0.1174(8) -0.1778(5) 0.115(2) 0.088(2) Uani 1.00 d
C(66) C -0.3841(8) 0.1853(5) 0.332(2) 0.087(2) Uani 1.00 d
C(67) C 0.1738(8) -0.0196(5) -0.404(2) 0.096(2) Uani 1.00 d
C(68) C 0.3315(8) 0.0108(5) -0.635(2) 0.088(2) Uani 1.00 d
C(69) C 0.8109(8) -0.1756(5) 0.705(2) 0.105(2) Uani 1.00 d
C(70) C 0.0933(8) -0.3187(5) 0.198(2) 0.102(2) Uani 1.00 d
C(71) C 0.7316(8) -0.4746(5) 0.094(3) 0.110(2) Uani 1.00 d
C(72) C -0.4462(8) 0.2094(6) 0.176(3) 0.109(2) Uani 1.00 d
C(73) C -0.0925(9) -0.0157(6) 1.207(3) 0.112(2) Uani 1.00 d
C(74) C 0.8519(7) -0.2897(6) 0.785(3) 0.100(2) Uani 1.00 d
C(75) C 0.4952(9) -0.5166(6) -0.237(3) 0.123(2) Uani 1.00 d
C(76) C -0.0699(8) 0.4831(6) 0.627(3) 0.108(2) Uani 1.00 d
C(77) C 0.0428(8) -0.2732(7) 0.320(3) 0.116(2) Uani 1.00 d
C(78) C -0.4049(8) 0.3256(5) 0.258(2) 0.097(2) Uani 1.00 d
C(79) C 0.0760(8) 0.5103(5) 0.591(2) 0.094(2) Uani 1.00 d
C(80) C 0.4753(8) -0.0168(6) -0.669(3) 0.121(3) Uani 1.00 d
C(81) C 0.3533(8) 0.2957(6) -0.332(3) 0.114(2) Uani 1.00 d
C(82) C 0.0515(8) -0.2053(7) 0.298(3) 0.112(2) Uani 1.00 d
C(83) C 0.4057(9) 0.0225(5) -0.740(3) 0.112(2) Uani 1.00 d
C(84) C 0.8629(8) -0.2222(7) 0.828(2) 0.110(2) Uani 1.00 d
C(85) C -0.0277(8) 0.0226(6) 1.135(3) 0.114(2) Uani 1.00 d
C(86) C 0.3646(8) 0.2287(7) -0.374(3) 0.119(3) Uani 1.00 d
C(87) C 0.4329(9) -0.4760(6) -0.178(3) 0.114(3) Uani 1.00 d
C(88) C -0.0026(9) 0.5234(6) 0.695(3) 0.120(2) Uani 1.00 d
H(1) H 0.3157 0.1334 -0.2582 0.1220 Uiso 1.00 calc
H(2) H 0.2771 0.3746 -0.1581 0.1033 Uiso 1.00 calc
H(3) H 0.3926 0.3292 -0.4151 0.1416 Uiso 1.00 calc
H(4) H 0.4085 0.2135 -0.4748 0.1527 Uiso 1.00 calc
H(5) H 0.7821 -0.3613 0.5886 0.1035 Uiso 1.00 calc
H(6) H -0.1066 0.4025 0.4089 0.0983 Uiso 1.00 calc
H(7) H -0.2195 -0.0292 1.1407 0.0982 Uiso 1.00 calc
H(8) H 0.5067 -0.0983 -0.4420 0.1005 Uiso 1.00 calc
H(9) H 0.6218 -0.5283 -0.1885 0.1084 Uiso 1.00 calc
H(10) H 0.3902 -0.3946 0.0678 0.0958 Uiso 1.00 calc
H(11) H 0.0095 0.1089 0.9047 0.0885 Uiso 1.00 calc
H(12) H -0.5015 0.3000 -0.0023 0.1374 Uiso 1.00 calc
H(13) H 0.1243 -0.1245 0.0922 0.1047 Uiso 1.00 calc
H(14) H -0.3771 0.1386 0.3539 0.1006 Uiso 1.00 calc
H(15) H 0.2826 0.0432 -0.6741 0.0949 Uiso 1.00 calc
H(16) H 0.8158 -0.1245 0.7409 0.1126 Uiso 1.00 calc
H(17) H 0.0854 -0.3654 0.2373 0.1201 Uiso 1.00 calc
H(18) H -0.4874 0.1770 0.1067 0.1265 Uiso 1.00 calc
H(19) H -0.0905 -0.0500 1.3340 0.1231 Uiso 1.00 calc
H(20) H 0.8877 -0.3202 0.8720 0.1150 Uiso 1.00 calc
H(21) H 0.4829 -0.5544 -0.3321 0.1363 Uiso 1.00 calc
H(22) H -0.1261 0.4930 0.7244 0.1232 Uiso 1.00 calc
H(23) H -0.0113 -0.2886 0.4095 0.1509 Uiso 1.00 calc
H(24) H -0.4204 0.3768 0.2460 0.1093 Uiso 1.00 calc
H(25) H 0.1194 0.5417 0.6493 0.1085 Uiso 1.00 calc
H(26) H 0.5262 -0.0061 -0.7552 0.1361 Uiso 1.00 calc
H(27) H 0.0127 -0.1714 0.4092 0.1398 Uiso 1.00 calc
H(28) H 0.4078 0.0629 -0.8560 0.1205 Uiso 1.00 calc
H(29) H 0.9063 -0.2023 0.9475 0.1300 Uiso 1.00 calc
H(30) H 0.0220 0.0182 1.2319 0.1242 Uiso 1.00 calc
H(31) H 0.3819 -0.4770 -0.2860 0.1290 Uiso 1.00 calc
H(32) H -0.0131 0.5647 0.8155 0.1357 Uiso 1.00 calc
H(33) H 0.2392 0.4777 0.5738 0.1190 Uiso 1.00 calc
H(34) H 0.2794 0.4658 0.2880 0.1190 Uiso 1.00 calc
H(35) H 0.2223 0.5287 0.3358 0.1190 Uiso 1.00 calc
H(36) H -0.3399 0.0313 1.0733 0.1377 Uiso 1.00 calc
H(37) H -0.3802 0.0462 0.7894 0.1377 Uiso 1.00 calc
H(38) H -0.3233 -0.0173 0.8271 0.1377 Uiso 1.00 calc
H(39) H 0.1778 0.0283 -0.3590 0.1108 Uiso 1.00 calc
H(40) H 0.1594 -0.0219 -0.5994 0.1108 Uiso 1.00 calc
H(41) H 0.1214 -0.0352 -0.3115 0.1108 Uiso 1.00 calc
H(42) H 0.7217 -0.5174 0.1459 0.1284 Uiso 1.00 calc
H(43) H 0.7396 -0.4692 -0.1005 0.1284 Uiso 1.00 calc
H(44) H 0.7793 -0.4541 0.1843 0.1284 Uiso 1.00 calc
H(45) H 0.2710 -0.2844 -0.4574 0.0798 Uiso 1.00 calc
H(46) H 0.3314 -0.2838 -0.2080 0.0798 Uiso 1.00 calc
H(47) H 0.6327 -0.2022 0.0453 0.0784 Uiso 1.00 calc
H(48) H 0.5713 -0.2039 0.2911 0.0784 Uiso 1.00 calc
H(49) H -0.2296 0.2975 0.9210 0.0750 Uiso 1.00 calc
H(50) H -0.1694 0.2967 0.6719 0.0750 Uiso 1.00 calc
H(51) H 0.1294 0.2154 0.4192 0.0801 Uiso 1.00 calc
H(52) H 0.0698 0.2152 0.1676 0.0801 Uiso 1.00 calc
H(53) H 0.6768 -0.3059 0.1577 0.0642 Uiso 1.00 calc
H(54) H -0.2751 0.1946 0.8053 0.0661 Uiso 1.00 calc
H(55) H 0.2817 -0.1240 0.0425 0.0680 Uiso 1.00 calc
H(56) H 0.2261 -0.1827 -0.3407 0.0657 Uiso 1.00 calc
H(57) H -0.2209 0.1356 0.4208 0.0655 Uiso 1.00 calc
H(58) H 0.1204 0.3768 -0.0822 0.0650 Uiso 1.00 calc
H(59) H 0.1740 0.3167 0.3044 0.0717 Uiso 1.00 calc
H(60) H 0.6218 -0.3643 0.5443 0.0644 Uiso 1.00 calc
H(61) H -0.1487 0.2396 0.0949 0.0741 Uiso 1.00 calc
H(62) H 0.0528 0.2704 -0.4036 0.0774 Uiso 1.00 calc
H(63) H 0.3490 -0.2290 0.3687 0.0760 Uiso 1.00 calc
H(64) H 0.5522 -0.2601 0.8703 0.0747 Uiso 1.00 calc

loop_
_atom_site_aniso_label
_atom_site_aniso_U_11
_atom_site_aniso_U_22
_atom_site_aniso_U_33
_atom_site_aniso_U_12
_atom_site_aniso_U_13
_atom_site_aniso_U_23
O(1) 0.089(2) 0.068(2) 0.051(2) -0.010(2) -0.005(2) 0.009(1)
O(2) 0.085(2) 0.070(2) 0.050(2) -0.011(2) -0.004(2) -0.008(1)
O(3) 0.085(2) 0.075(2) 0.045(2) 0.007(2) 0.004(2) 0.011(1)
O(6) 0.076(2) 0.067(2) 0.124(3) 0.016(2) -0.004(2) -0.025(2)
O(7) 0.069(2) 0.074(2) 0.112(3) -0.016(1) 0.001(2) -0.011(2)
O(8) 0.073(2) 0.071(2) 0.090(2) 0.016(1) -0.008(2) -0.011(1)
O(11) 0.080(2) 0.075(2) 0.044(2) 0.012(2) 0.001(2) -0.007(1)
O(12) 0.069(2) 0.072(2) 0.099(3) 0.015(2) 0.002(2) 0.010(2)
O(13) 0.072(2) 0.063(2) 0.110(3) -0.014(1) 0.002(2) -0.015(2)
O(17) 0.073(2) 0.074(2) 0.092(2) -0.018(2) -0.003(2) 0.011(2)
O(20) 0.082(2) 0.063(2) 0.118(3) -0.015(2) -0.005(2) 0.023(2)
O(31) 0.125(4) 0.057(2) 0.148(4) -0.020(2) -0.008(3) 0.000(2)
O(36) 0.078(2) 0.061(2) 0.124(3) 0.008(2) -0.015(2) 0.021(2)
O(41) 0.138(4) 0.055(2) 0.157(4) -0.017(2) 0.000(3) -0.012(2)
O(45) 0.129(4) 0.054(1) 0.151(4) 0.021(2) 0.003(3) 0.006(2)
O(50) 0.138(4) 0.055(2) 0.149(4) 0.022(2) -0.005(3) -0.001(2)
C(4) 0.072(3) 0.054(2) 0.042(2) -0.001(2) 0.005(2) -0.004(1)
C(5) 0.078(3) 0.053(2) 0.047(2) 0.000(2) -0.007(2) 0.001(1)
C(9) 0.076(2) 0.047(2) 0.053(2) 0.005(2) -0.013(2) -0.002(1)
C(10) 0.073(2) 0.049(2) 0.054(2) -0.004(2) -0.004(2) 0.003(1)
C(14) 0.057(2) 0.055(2) 0.064(3) 0.002(1) -0.004(2) 0.002(1)
C(15) 0.075(2) 0.047(2) 0.067(3) -0.005(2) -0.011(2) -0.006(1)
C(16) 0.067(2) 0.051(2) 0.062(3) -0.001(2) -0.013(2) -0.002(1)
C(18) 0.076(2) 0.047(2) 0.052(2) -0.008(2) -0.003(2) -0.003(1)
C(19) 0.070(2) 0.051(2) 0.046(2) -0.004(2) 0.001(2) -0.001(1)
C(21) 0.092(4) 0.053(2) 0.060(3) -0.003(2) -0.001(2) -0.008(2)
C(22) 0.078(2) 0.048(2) 0.062(2) 0.000(2) -0.007(2) 0.008(1)
C(23) 0.080(2) 0.045(2) 0.080(3) -0.006(2) -0.022(2) -0.002(2)
C(24) 0.086(2) 0.042(2) 0.079(3) 0.004(2) -0.008(2) -0.002(1)
C(25) 0.075(2) 0.049(2) 0.057(2) -0.005(2) 0.016(2) 0.005(1)
C(26) 0.071(3) 0.079(2) 0.048(2) -0.008(2) 0.011(2) -0.006(2)
C(27) 0.066(2) 0.046(2) 0.068(3) 0.001(2) -0.001(2) 0.004(1)
C(28) 0.099(3) 0.057(2) 0.071(3) -0.012(2) -0.012(2) -0.001(2)
C(29) 0.073(3) 0.054(2) 0.056(3) 0.007(2) -0.004(2) -0.007(2)
C(30) 0.071(3) 0.080(2) 0.070(3) 0.019(2) -0.017(2) -0.015(2)
C(32) 0.066(2) 0.050(2) 0.051(2) 0.010(2) 0.001(2) 0.000(1)
C(33) 0.074(2) 0.047(2) 0.069(3) 0.001(2) 0.000(2) -0.006(1)
C(34) 0.072(2) 0.054(2) 0.064(3) -0.001(2) -0.003(2) 0.010(1)
C(35) 0.099(4) 0.051(2) 0.053(2) -0.011(2) -0.008(2) 0.006(2)
C(37) 0.089(3) 0.057(2) 0.069(3) -0.024(2) 0.021(2) -0.003(2)
C(38) 0.077(3) 0.071(2) 0.051(2) 0.008(2) -0.002(2) 0.005(2)
C(39) 0.068(3) 0.079(2) 0.074(3) -0.022(2) 0.024(2) -0.016(2)
C(40) 0.087(3) 0.049(2) 0.054(2) 0.002(2) 0.011(2) -0.003(1)
C(42) 0.085(2) 0.044(2) 0.069(3) 0.008(2) 0.005(2) -0.006(1)
C(43) 0.080(4) 0.097(4) 0.083(4) 0.009(3) -0.015(3) 0.002(3)
C(44) 0.098(4) 0.055(2) 0.055(3) 0.006(2) 0.002(2) 0.009(2)
C(46) 0.082(3) 0.081(3) 0.095(4) 0.014(3) 0.010(3) -0.001(2)
C(47) 0.100(4) 0.060(2) 0.061(3) 0.015(2) -0.009(2) -0.002(2)
C(48) 0.084(3) 0.042(2) 0.067(3) 0.002(2) -0.006(2) -0.005(1)
C(49) 0.069(3) 0.075(2) 0.053(3) 0.006(2) -0.010(2) -0.006(2)
C(51) 0.112(4) 0.049(2) 0.091(4) -0.006(2) 0.026(3) 0.012(2)
C(52) 0.071(3) 0.076(2) 0.071(3) 0.009(2) 0.016(2) 0.017(2)
C(53) 0.084(3) 0.075(3) 0.110(5) -0.013(3) 0.001(3) -0.009(2)
C(54) 0.075(3) 0.074(2) 0.052(2) -0.010(2) -0.010(2) 0.005(2)
C(55) 0.132(4) 0.050(2) 0.085(4) -0.001(3) 0.016(3) -0.013(2)
C(56) 0.078(3) 0.071(3) 0.145(6) -0.026(3) 0.000(4) -0.007(3)
C(57) 0.070(3) 0.077(2) 0.071(3) -0.017(2) -0.015(2) 0.017(2)
C(58) 0.086(3) 0.076(3) 0.096(4) -0.004(2) -0.021(3) -0.002(2)
C(59) 0.075(3) 0.070(3) 0.083(4) 0.002(2) 0.005(3) 0.003(2)
C(60) 0.078(3) 0.058(2) 0.074(3) 0.013(2) 0.023(2) 0.003(2)
C(61) 0.089(4) 0.120(4) 0.102(5) 0.040(3) -0.008(3) -0.047(3)
C(62) 0.086(3) 0.092(3) 0.079(4) -0.010(2) 0.001(3) 0.002(2)
C(63) 0.093(4) 0.072(3) 0.166(7) -0.027(3) 0.020(4) 0.009(3)
C(64) 0.071(4) 0.164(4) 0.093(5) 0.015(4) -0.012(4) 0.023(4)
C(65) 0.078(3) 0.096(4) 0.091(4) 0.015(3) -0.012(3) -0.013(2)
C(66) 0.079(3) 0.095(4) 0.085(4) -0.015(3) -0.016(3) 0.002(2)
C(67) 0.080(3) 0.068(3) 0.142(5) 0.017(2) -0.008(4) 0.011(3)
C(68) 0.116(4) 0.053(2) 0.094(4) -0.003(3) -0.010(3) 0.014(2)
C(69) 0.080(4) 0.122(4) 0.112(5) -0.023(3) -0.003(3) -0.047(3)
C(70) 0.075(4) 0.124(5) 0.106(5) -0.038(3) -0.007(3) 0.035(3)
C(71) 0.099(4) 0.077(3) 0.154(6) 0.031(3) 0.022(5) -0.019(3)
C(72) 0.074(4) 0.154(4) 0.098(5) -0.006(4) -0.029(3) -0.011(4)
C(73) 0.136(4) 0.082(4) 0.118(5) 0.021(3) -0.004(4) 0.039(3)
C(74) 0.065(3) 0.148(4) 0.088(4) -0.003(3) -0.003(3) 0.010(3)
C(75) 0.149(5) 0.081(4) 0.138(6) -0.017(4) -0.023(5) -0.045(4)
C(76) 0.110(5) 0.092(4) 0.122(5) 0.027(3) 0.022(4) -0.020(3)
C(77) 0.073(4) 0.175(4) 0.101(5) -0.020(4) 0.037(4) 0.039(4)
C(78) 0.076(4) 0.123(4) 0.091(4) 0.021(3) 0.012(3) 0.036(3)
C(79) 0.132(4) 0.052(2) 0.097(4) 0.012(3) -0.027(3) -0.011(2)
C(80) 0.110(4) 0.092(4) 0.160(7) -0.034(3) 0.019(5) 0.025(4)
C(81) 0.075(4) 0.161(5) 0.104(6) 0.001(4) 0.016(4) -0.003(4)
C(82) 0.079(4) 0.167(4) 0.089(4) 0.018(4) 0.005(3) -0.007(4)
C(83) 0.135(4) 0.075(3) 0.126(5) -0.025(3) 0.024(4) 0.035(3)
C(84) 0.075(4) 0.156(4) 0.098(5) -0.015(3) -0.002(3) -0.028(4)
C(85) 0.116(4) 0.101(4) 0.126(5) 0.027(3) -0.023(4) 0.040(3)
C(86) 0.073(4) 0.168(5) 0.117(7) 0.020(4) 0.006(4) -0.037(5)
C(87) 0.134(6) 0.097(4) 0.111(6) -0.015(4) -0.035(5) -0.028(3)
C(88) 0.140(5) 0.079(4) 0.140(7) 0.019(4) -0.002(5) -0.043(4)

loop_
_atom_type_symbol
_atom_type_description
_atom_type_scat_dispersion_real
_atom_type_scat_dispersion_imag
_atom_type_scat_source
C C 0.003 0.002
;International Tables for Crystallography
(1992, Vol. C, Tables 4.2.6.8 and 6.1.1.1)
;
H H 0.000 0.000
;International Tables for Crystallography
(1992, Vol. C, Table 6.1.1.2)
;
O O 0.011 0.006
;International Tables for Crystallography
(1992, Vol. C, Tables 4.2.6.8 and 6.1.1.1)
;
